data_7043968
loop_
_publ_author_name
'Choi, Woongjin'
'Lee, Junsu'
'Lee, Yunho'
'Ahn, Kyunghan'
'You, Tae-Soo'

_publ_section_title
;
 Single and Double-Doping Effects on the Thermoelectric Properties of Two
 Zintl Compounds: Eu11Bi8.07(2)Sn1.93 and Eu10.74(2)K0.26Bi9.14(2)Sn0.86
;
_journal_name_full 'Dalton Trans.'
_journal_paper_doi 10.1039/C7DT02410J
_journal_year 2017
_chemical_formula_moiety 'Eu10.74 K0.26 Bi9.14 Sn0.86'
_chemical_formula_sum 'Bi9.14 Eu10.74 K0.26 Sn0.86'
_chemical_formula_weight 3654.14
_chemical_name_systematic Eu10.74K0.26Bi9.14Sn0.86
_chemical_properties_physical ', Air-sensitive,Oxygen-sensitive'
_space_group_crystal_system tetragonal
_space_group_IT_number 139
_space_group_name_Hall '-I 4 2'
_space_group_name_H-M_alt 'I 4/m m m'
_symmetry_space_group_name_Hall '-I 4 2'
_symmetry_space_group_name_H-M 'I 4/m m m'
_audit_creation_method SHELXL-2013
_audit_update_record
;
2017-07-03 deposited with the CCDC.
2017-08-14 downloaded from the CCDC.
;
_cell_angle_alpha 90
_cell_angle_beta 90
_cell_angle_gamma 90
_cell_formula_units_Z 4
_cell_length_a 12.5414(3)
_cell_length_b 12.5414(3)
_cell_length_c 18.1027(5)
_cell_measurement_reflns_used 1189
_cell_measurement_temperature 273(2)
_cell_measurement_theta_max 29.59
_cell_measurement_theta_min 1.98
_cell_volume 2847.31(12)
_computing_cell_refinement 'Bruker SAINT'
_computing_data_collection 'Bruker APEX2'
_computing_data_reduction 'Bruker SAINT'
_computing_molecular_graphics 'Bruker SHELXTL'
_computing_publication_material 'Bruker SHELXTL'
_computing_structure_refinement 'SHELXL-2013 (Sheldrick, 2013)'
_computing_structure_solution 'SHELXL-2013 (Sheldrick, 2013)'
_diffrn_ambient_temperature 273(2)
_diffrn_measured_fraction_theta_full 0.999
_diffrn_measured_fraction_theta_max 1.000
_diffrn_measurement_device_type 'Bruker APEX-II CCD'
_diffrn_measurement_method '\f and \w scans'
_diffrn_radiation_type MoK\a
_diffrn_radiation_wavelength 0.71073
_diffrn_reflns_av_R_equivalents 0.0995
_diffrn_reflns_av_unetI/netI 0.0353
_diffrn_reflns_Laue_measured_fraction_full 0.999
_diffrn_reflns_Laue_measured_fraction_max 1.000
_diffrn_reflns_limit_h_max 17
_diffrn_reflns_limit_h_min -17
_diffrn_reflns_limit_k_max 17
_diffrn_reflns_limit_k_min -17
_diffrn_reflns_limit_l_max 25
_diffrn_reflns_limit_l_min -24
_diffrn_reflns_number 18801
_diffrn_reflns_point_group_measured_fraction_full 0.999
_diffrn_reflns_point_group_measured_fraction_max 1.000
_diffrn_reflns_theta_full 25.242
_diffrn_reflns_theta_max 29.590
_diffrn_reflns_theta_min 1.975
_diffrn_source 'fine-focus sealed tube'
_exptl_absorpt_coefficient_mu 80.239
_exptl_absorpt_correction_T_max 0.7459
_exptl_absorpt_correction_T_min 0.3240
_exptl_absorpt_correction_type multi-scan
_exptl_crystal_colour silver
_exptl_crystal_density_diffrn 8.524
_exptl_crystal_density_meas 8.524
_exptl_crystal_density_method 'not measured'
_exptl_crystal_description block
_exptl_crystal_F_000 5932
_exptl_crystal_recrystallization_method 'From the Melt'
_exptl_crystal_size_max 0.07
_exptl_crystal_size_mid 0.05
_exptl_crystal_size_min 0.03
_refine_diff_density_max 3.965
_refine_diff_density_min -4.977
_refine_diff_density_rms 0.453
_refine_ls_extinction_method none
_refine_ls_goodness_of_fit_ref 1.146
_refine_ls_hydrogen_treatment undef
_refine_ls_matrix_type full
_refine_ls_number_parameters 41
_refine_ls_number_reflns 1189
_refine_ls_number_restraints 0
_refine_ls_restrained_S_all 1.146
_refine_ls_R_factor_all 0.0360
_refine_ls_R_factor_gt 0.0263
_refine_ls_shift/su_max 0.000
_refine_ls_shift/su_mean 0.000
_refine_ls_structure_factor_coef Fsqd
_refine_ls_weighting_details 'w=1/[\s^2^(Fo^2^)+159.1530P] where P=(Fo^2^+2Fc^2^)/3'
_refine_ls_weighting_scheme calc
_refine_ls_wR_factor_gt 0.0513
_refine_ls_wR_factor_ref 0.0545
_reflns_Friedel_coverage 0.000
_reflns_number_gt 1026
_reflns_number_total 1189
_reflns_threshold_expression 'I > 2\s(I)'
_cod_data_source_file c7dt02410j2.cif
_cod_data_source_block N0588A_0m
_cod_original_cell_volume 2847.31(16)
_cod_database_code 7043968
_shelx_space_group_comment
;
The symmetry employed for this shelxl refinement is uniquely defined
by the following loop, which should always be used as a source of
symmetry information in preference to the above space-group names.
They are only intended as comments.
;
_shelxl_version_number 2013-3

loop_
_space_group_symop_operation_xyz
'x, y, z'
'-x, -y, z'
'-y, x, z'
'y, -x, z'
'-x, y, -z'
'x, -y, -z'
'y, x, -z'
'-y, -x, -z'
'x+1/2, y+1/2, z+1/2'
'-x+1/2, -y+1/2, z+1/2'
'-y+1/2, x+1/2, z+1/2'
'y+1/2, -x+1/2, z+1/2'
'-x+1/2, y+1/2, -z+1/2'
'x+1/2, -y+1/2, -z+1/2'
'y+1/2, x+1/2, -z+1/2'
'-y+1/2, -x+1/2, -z+1/2'
'-x, -y, -z'
'x, y, -z'
'y, -x, -z'
'-y, x, -z'
'x, -y, z'
'-x, y, z'
'-y, -x, z'
'y, x, z'
'-x+1/2, -y+1/2, -z+1/2'
'x+1/2, y+1/2, -z+1/2'
'y+1/2, -x+1/2, -z+1/2'
'-y+1/2, x+1/2, -z+1/2'
'x+1/2, -y+1/2, z+1/2'
'-x+1/2, y+1/2, z+1/2'
'-y+1/2, -x+1/2, z+1/2'
'y+1/2, x+1/2, z+1/2'

loop_
_atom_site_label
_atom_site_type_symbol
_atom_site_fract_x
_atom_site_fract_y
_atom_site_fract_z
_atom_site_U_iso_or_equiv
_atom_site_adp_type
_atom_site_occupancy
_atom_site_site_symmetry_order
_atom_site_calc_flag
_atom_site_refinement_flags_posn
_atom_site_refinement_flags_adp
_atom_site_refinement_flags_occupancy
Eu1 Eu 0.0000 0.25054(5) 0.31033(4) 0.00765(14) Uani 1 2 d S T P
Eu2 Eu 0.0000 0.33522(5) 0.10217(4) 0.00774(14) Uani 1 2 d S T P
Eu3 Eu 0.32985(7) 0.32985(7) 0.0000 0.0177(2) Uani 1 4 d S T P
Eu4 Eu 0.0000 0.0000 0.16163(10) 0.0095(6) Uani 0.739(9) 8 d S T P
K4 K 0.0000 0.0000 0.16163(10) 0.0095(6) Uani 0.261(9) 8 d S T P
Bi1 Bi 0.20745(3) 0.20745(3) 0.17288(3) 0.00899(11) Uani 1 2 d S T P
Bi2 Bi 0.14852(5) 0.5000 0.0000 0.00910(15) Uani 1 4 d S T P
Bi3 Bi 0.12698(8) 0.12698(8) 0.0000 0.0297(4) Uani 0.569(11) 4 d S T P
Sn1 Sn 0.12698(8) 0.12698(8) 0.0000 0.0297(4) Uani 0.431(11) 4 d S T P
Bi4 Bi 0.0000 0.0000 0.37865(6) 0.00741(19) Uani 1 8 d S T P
Bi5 Bi 0.0000 0.5000 0.2500 0.00409(17) Uani 1 8 d S T P

loop_
_atom_site_aniso_label
_atom_site_aniso_U_11
_atom_site_aniso_U_22
_atom_site_aniso_U_33
_atom_site_aniso_U_23
_atom_site_aniso_U_13
_atom_site_aniso_U_12
Eu1 0.0121(3) 0.0058(3) 0.0051(3) 0.0006(2) 0.000 0.000
Eu2 0.0059(3) 0.0138(3) 0.0036(3) 0.0014(2) 0.000 0.000
Eu3 0.0218(3) 0.0218(3) 0.0095(5) 0.000 0.000 0.0129(4)
Eu4 0.0097(6) 0.0097(6) 0.0091(9) 0.000 0.000 0.000
K4 0.0097(6) 0.0097(6) 0.0091(9) 0.000 0.000 0.000
Bi1 0.01015(15) 0.01015(15) 0.0067(2) -0.00095(13) -0.00095(13) 0.00409(18)
Bi2 0.0071(3) 0.0160(3) 0.0042(3) 0.000 0.000 0.000
Bi3 0.0370(5) 0.0370(5) 0.0152(6) 0.000 0.000 0.0027(5)
Sn1 0.0370(5) 0.0370(5) 0.0152(6) 0.000 0.000 0.0027(5)
Bi4 0.0061(3) 0.0061(3) 0.0100(5) 0.000 0.000 0.000
Bi5 0.0053(2) 0.0053(2) 0.0017(4) 0.000 0.000 0.000

loop_
_atom_type_symbol
_atom_type_description
_atom_type_scat_dispersion_real
_atom_type_scat_dispersion_imag
_atom_type_scat_source
K K 0.2009 0.2494 'International Tables Vol C Tables 4.2.6.8 and 6.1.1.4'
Sn Sn -0.6537 1.4246 'International Tables Vol C Tables 4.2.6.8 and 6.1.1.4'
Eu Eu -0.1578 3.6682 'International Tables Vol C Tables 4.2.6.8 and 6.1.1.4'
Bi Bi -4.1077 10.2566 'International Tables Vol C Tables 4.2.6.8 and 6.1.1.4'

loop_
_geom_angle_atom_site_label_1
_geom_angle_atom_site_label_2
_geom_angle_atom_site_label_3
_geom_angle
_geom_angle_site_symmetry_1
_geom_angle_site_symmetry_3
Bi5 Eu1 Bi4 177.76(3) . .
Bi5 Eu1 Bi1 85.119(14) . 3
Bi4 Eu1 Bi1 96.442(18) . 3
Bi5 Eu1 Bi1 85.118(14) . .
Bi4 Eu1 Bi1 96.442(18) . .
Bi1 Eu1 Bi1 91.23(2) 3 .
Bi5 Eu1 Bi2 89.005(18) . 27_455
Bi4 Eu1 Bi2 88.75(2) . 27_455
Bi1 Eu1 Bi2 133.842(11) 3 27_455
Bi1 Eu1 Bi2 133.841(11) . 27_455
Bi5 Eu1 Bi1 83.867(11) . 25
Bi4 Eu1 Bi1 95.849(11) . 25
Bi1 Eu1 Bi1 141.439(19) 3 25
Bi1 Eu1 Bi1 51.084(14) . 25
Bi2 Eu1 Bi1 82.780(12) 27_455 25
Bi5 Eu1 Bi1 83.867(11) . 27_455
Bi4 Eu1 Bi1 95.849(11) . 27_455
Bi1 Eu1 Bi1 51.085(14) 3 27_455
Bi1 Eu1 Bi1 141.439(18) . 27_455
Bi2 Eu1 Bi1 82.780(12) 27_455 27_455
Bi1 Eu1 Bi1 161.17(2) 25 27_455
Bi5 Eu1 Eu2 55.017(14) . .
Bi4 Eu1 Eu2 127.23(3) . .
Bi1 Eu1 Eu2 51.859(11) 3 .
Bi1 Eu1 Eu2 51.859(11) . .
Bi2 Eu1 Eu2 144.02(2) 27_455 .
Bi1 Eu1 Eu2 92.305(13) 25 .
Bi1 Eu1 Eu2 92.305(13) 27_455 .
Bi5 Eu1 Eu2 53.314(11) . 28
Bi4 Eu1 Eu2 124.94(2) . 28
Bi1 Eu1 Eu2 137.98(2) 3 28
Bi1 Eu1 Eu2 90.988(14) . 28
Bi2 Eu1 Eu2 50.875(14) 27_455 28
Bi1 Eu1 Eu2 50.090(11) 25 28
Bi1 Eu1 Eu2 111.111(17) 27_455 28
Eu2 Eu1 Eu2 99.557(18) . 28
Bi5 Eu1 Eu2 53.314(11) . 27_455
Bi4 Eu1 Eu2 124.94(2) . 27_455
Bi1 Eu1 Eu2 90.988(14) 3 27_455
Bi1 Eu1 Eu2 137.98(2) . 27_455
Bi2 Eu1 Eu2 50.875(14) 27_455 27_455
Bi1 Eu1 Eu2 111.111(17) 25 27_455
Bi1 Eu1 Eu2 50.090(11) 27_455 27_455
Eu2 Eu1 Eu2 99.557(18) . 27_455
Eu2 Eu1 Eu2 61.024(19) 28 27_455
Bi5 Eu1 Eu4 120.17(3) . .
Bi4 Eu1 Eu4 62.07(3) . .
Bi1 Eu1 Eu4 56.121(15) 3 .
Bi1 Eu1 Eu4 56.122(15) . .
Bi2 Eu1 Eu4 150.83(3) 27_455 .
Bi1 Eu1 Eu4 99.251(11) 25 .
Bi1 Eu1 Eu4 99.251(11) 27_455 .
Eu2 Eu1 Eu4 65.15(2) . .
Eu2 Eu1 Eu4 146.813(14) 28 .
Eu2 Eu1 Eu4 146.813(14) 27_455 .
Bi1 Eu2 Bi1 103.50(3) 3 .
Bi1 Eu2 Bi2 94.318(14) 3 17_565
Bi1 Eu2 Bi2 161.99(2) . 17_565
Bi1 Eu2 Bi2 161.99(2) 3 .
Bi1 Eu2 Bi2 94.317(14) . .
Bi2 Eu2 Bi2 67.77(2) 17_565 .
Bi1 Eu2 Bi5 89.418(15) 3 .
Bi1 Eu2 Bi5 89.417(15) . .
Bi2 Eu2 Bi5 93.447(15) 17_565 .
Bi2 Eu2 Bi5 93.447(15) . .
Bi1 Eu2 Sn1 59.777(14) 3 3
Bi1 Eu2 Sn1 101.33(3) . 3
Bi2 Eu2 Sn1 85.24(2) 17_565 3
Bi2 Eu2 Sn1 114.448(18) . 3
Bi5 Eu2 Sn1 148.878(16) . 3
Bi1 Eu2 Bi3 59.777(14) 3 3
Bi1 Eu2 Bi3 101.33(3) . 3
Bi2 Eu2 Bi3 85.24(2) 17_565 3
Bi2 Eu2 Bi3 114.448(18) . 3
Bi5 Eu2 Bi3 148.878(16) . 3
Sn1 Eu2 Bi3 0.000(6) 3 3
Bi1 Eu2 Bi3 101.33(3) 3 .
Bi1 Eu2 Bi3 59.778(14) . .
Bi2 Eu2 Bi3 114.448(18) 17_565 .
Bi2 Eu2 Bi3 85.24(2) . .
Bi5 Eu2 Bi3 148.878(16) . .
Sn1 Eu2 Bi3 52.91(4) 3 .
Bi3 Eu2 Bi3 52.91(4) 3 .
Bi1 Eu2 Eu2 112.730(13) 3 18
Bi1 Eu2 Eu2 112.730(13) . 18
Bi2 Eu2 Eu2 56.384(11) 17_565 18
Bi2 Eu2 Eu2 56.384(11) . 18
Bi5 Eu2 Eu2 142.325(11) . 18
Sn1 Eu2 Eu2 58.840(10) 3 18
Bi3 Eu2 Eu2 58.840(10) 3 18
Bi3 Eu2 Eu2 58.840(10) . 18
Bi1 Eu2 Eu1 59.793(14) 3 .
Bi1 Eu2 Eu1 59.793(14) . .
Bi2 Eu2 Eu1 134.481(16) 17_565 .
Bi2 Eu2 Eu1 134.481(16) . .
Bi5 Eu2 Eu1 53.416(13) . .
Sn1 Eu2 Eu1 107.447(18) 3 .
Bi3 Eu2 Eu1 107.447(18) 3 .
Bi3 Eu2 Eu1 107.447(18) . .
Eu2 Eu2 Eu1 164.259(14) 18 .
Bi1 Eu2 Eu1 134.33(2) 3 28
Bi1 Eu2 Eu1 59.443(11) . 28
Bi2 Eu2 Eu1 109.265(19) 17_565 28
Bi2 Eu2 Eu1 58.185(13) . 28
Bi5 Eu2 Eu1 51.807(11) . 28
Sn1 Eu2 Eu1 156.17(2) 3 28
Bi3 Eu2 Eu1 156.17(2) 3 28
Bi3 Eu2 Eu1 103.29(2) . 28
Eu2 Eu2 Eu1 112.901(13) 18 28
Eu1 Eu2 Eu1 76.301(14) . 28
Bi2 Eu3 Bi2 176.36(5) . 3_655
Bi2 Eu3 Bi3 88.18(2) . .
Bi2 Eu3 Bi3 88.18(2) 3_655 .
Bi2 Eu3 Bi4 91.47(2) . 25
Bi2 Eu3 Bi4 91.47(2) 3_655 25
Bi3 Eu3 Bi4 143.949(17) . 25
Bi2 Eu3 Bi4 91.47(2) . 9_554
Bi2 Eu3 Bi4 91.47(2) 3_655 9_554
Bi3 Eu3 Bi4 143.949(17) . 9_554
Bi4 Eu3 Bi4 72.10(3) 25 9_554
Bi2 Eu3 Bi1 88.962(14) . .
Bi2 Eu3 Bi1 88.962(14) 3_655 .
Bi3 Eu3 Bi1 55.251(17) . .
Bi4 Eu3 Bi1 88.697(15) 25 .
Bi4 Eu3 Bi1 160.80(3) 9_554 .
Bi2 Eu3 Bi1 88.962(14) . 18
Bi2 Eu3 Bi1 88.962(14) 3_655 18
Bi3 Eu3 Bi1 55.251(17) . 18
Bi4 Eu3 Bi1 160.80(3) 25 18
Bi4 Eu3 Bi1 88.698(15) 9_554 18
Bi1 Eu3 Bi1 110.50(3) . 18
Bi2 Eu3 Eu1 122.621(10) . 25
Bi2 Eu3 Eu1 58.202(9) 3_655 25
Bi3 Eu3 Eu1 101.014(18) . 25
Bi4 Eu3 Eu1 50.250(14) 25 25
Bi4 Eu3 Eu1 109.30(3) 9_554 25
Bi1 Eu3 Eu1 55.373(8) . 25
Bi1 Eu3 Eu1 141.81(2) 18 25
Bi2 Eu3 Eu1 58.202(9) . 28
Bi2 Eu3 Eu1 122.621(10) 3_655 28
Bi3 Eu3 Eu1 101.014(18) . 28
Bi4 Eu3 Eu1 50.250(14) 25 28
Bi4 Eu3 Eu1 109.30(3) 9_554 28
Bi1 Eu3 Eu1 55.373(8) . 28
Bi1 Eu3 Eu1 141.81(2) 18 28
Eu1 Eu3 Eu1 64.454(16) 25 28
Bi2 Eu3 Eu1 122.621(10) . 10_554
Bi2 Eu3 Eu1 58.202(9) 3_655 10_554
Bi3 Eu3 Eu1 101.014(18) . 10_554
Bi4 Eu3 Eu1 109.30(3) 25 10_554
Bi4 Eu3 Eu1 50.250(14) 9_554 10_554
Bi1 Eu3 Eu1 141.81(2) . 10_554
Bi1 Eu3 Eu1 55.374(8) 18 10_554
Eu1 Eu3 Eu1 110.992(15) 25 10_554
Eu1 Eu3 Eu1 157.97(4) 28 10_554
Bi2 Eu3 Eu1 58.202(9) . 11_554
Bi2 Eu3 Eu1 122.621(10) 3_655 11_554
Bi3 Eu3 Eu1 101.014(18) . 11_554
Bi4 Eu3 Eu1 109.30(3) 25 11_554
Bi4 Eu3 Eu1 50.250(14) 9_554 11_554
Bi1 Eu3 Eu1 141.81(2) . 11_554
Bi1 Eu3 Eu1 55.374(8) 18 11_554
Eu1 Eu3 Eu1 157.97(4) 25 11_554
Eu1 Eu3 Eu1 110.992(15) 28 11_554
Eu1 Eu3 Eu1 64.454(16) 10_554 11_554
Bi1 Eu4 Bi1 89.825(3) 2 4
Bi1 Eu4 Bi1 89.825(3) 2 3
Bi1 Eu4 Bi1 173.66(6) 4 3
Bi1 Eu4 Bi1 173.66(6) 2 .
Bi1 Eu4 Bi1 89.825(3) 4 .
Bi1 Eu4 Bi1 89.825(3) 3 .
Bi1 Eu4 Sn1 55.58(2) 2 17
Bi1 Eu4 Sn1 92.51(2) 4 17
Bi1 Eu4 Sn1 92.51(2) 3 17
Bi1 Eu4 Sn1 130.76(5) . 17
Bi1 Eu4 Bi3 55.58(2) 2 17
Bi1 Eu4 Bi3 92.51(2) 4 17
Bi1 Eu4 Bi3 92.51(2) 3 17
Bi1 Eu4 Bi3 130.76(5) . 17
Sn1 Eu4 Bi3 0.00(3) 17 17
Bi1 Eu4 Sn1 92.51(2) 2 19
Bi1 Eu4 Sn1 55.58(2) 4 19
Bi1 Eu4 Sn1 130.75(5) 3 19
Bi1 Eu4 Sn1 92.51(2) . 19
Sn1 Eu4 Sn1 51.10(3) 17 19
Bi3 Eu4 Sn1 51.10(3) 17 19
Bi1 Eu4 Sn1 92.51(2) 2 3
Bi1 Eu4 Sn1 130.75(5) 4 3
Bi1 Eu4 Sn1 55.58(2) 3 3
Bi1 Eu4 Sn1 92.51(2) . 3
Sn1 Eu4 Sn1 51.10(3) 17 3
Bi3 Eu4 Sn1 51.10(3) 17 3
Sn1 Eu4 Sn1 75.17(5) 19 3
Bi1 Eu4 Bi3 92.51(2) 2 19
Bi1 Eu4 Bi3 55.58(2) 4 19
Bi1 Eu4 Bi3 130.75(5) 3 19
Bi1 Eu4 Bi3 92.51(2) . 19
Sn1 Eu4 Bi3 51.10(3) 17 19
Bi3 Eu4 Bi3 51.10(3) 17 19
Sn1 Eu4 Bi3 0.00(5) 19 19
Sn1 Eu4 Bi3 75.17(5) 3 19
Bi1 Eu4 Bi3 92.51(2) 2 3
Bi1 Eu4 Bi3 130.75(5) 4 3
Bi1 Eu4 Bi3 55.58(2) 3 3
Bi1 Eu4 Bi3 92.51(2) . 3
Sn1 Eu4 Bi3 51.10(3) 17 3
Bi3 Eu4 Bi3 51.10(3) 17 3
Sn1 Eu4 Bi3 75.17(5) 19 3
Sn1 Eu4 Bi3 0.00(5) 3 3
Bi3 Eu4 Bi3 75.17(5) 19 3
Bi1 Eu4 Bi3 130.75(5) 2 .
Bi1 Eu4 Bi3 92.51(2) 4 .
Bi1 Eu4 Bi3 92.51(2) 3 .
Bi1 Eu4 Bi3 55.58(2) . .
Sn1 Eu4 Bi3 75.17(5) 17 .
Bi3 Eu4 Bi3 75.17(5) 17 .
Sn1 Eu4 Bi3 51.10(3) 19 .
Sn1 Eu4 Bi3 51.10(3) 3 .
Bi3 Eu4 Bi3 51.10(3) 19 .
Bi3 Eu4 Bi3 51.10(3) 3 .
Bi1 Bi1 Eu2 116.188(14) 25 4
Bi1 Bi1 Eu2 116.188(14) 25 .
Eu2 Bi1 Eu2 127.62(3) 4 .
Bi1 Bi1 Bi3 176.11(3) 25 .
Eu2 Bi1 Bi3 63.893(14) 4 .
Eu2 Bi1 Bi3 63.893(14) . .
Bi1 Bi1 Eu1 65.742(16) 25 .
Eu2 Bi1 Eu1 136.58(2) 4 .
Eu2 Bi1 Eu1 68.348(14) . .
Bi3 Bi1 Eu1 117.12(2) . .
Bi1 Bi1 Eu1 65.742(16) 25 4
Eu2 Bi1 Eu1 68.348(14) 4 4
Eu2 Bi1 Eu1 136.59(2) . 4
Bi3 Bi1 Eu1 117.12(2) . 4
Eu1 Bi1 Eu1 75.23(2) . 4
Bi1 Bi1 Eu4 121.57(4) 25 .
Eu2 Bi1 Eu4 76.449(17) 4 .
Eu2 Bi1 Eu4 76.450(17) . .
Bi3 Bi1 Eu4 62.32(3) . .
Eu1 Bi1 Eu4 68.78(2) . .
Eu1 Bi1 Eu4 68.78(2) 4 .
Bi1 Bi1 Eu1 63.174(16) 25 28
Eu2 Bi1 Eu1 137.54(2) 4 28
Eu2 Bi1 Eu1 70.465(15) . 28
Bi3 Bi1 Eu1 113.91(2) . 28
Eu1 Bi1 Eu1 84.200(19) . 28
Eu1 Bi1 Eu1 128.916(14) 4 28
Eu4 Bi1 Eu1 143.231(11) . 28
Bi1 Bi1 Eu1 63.174(16) 25 25
Eu2 Bi1 Eu1 70.466(15) 4 25
Eu2 Bi1 Eu1 137.54(2) . 25
Bi3 Bi1 Eu1 113.91(2) . 25
Eu1 Bi1 Eu1 128.917(14) . 25
Eu1 Bi1 Eu1 84.200(19) 4 25
Eu4 Bi1 Eu1 143.231(11) . 25
Eu1 Bi1 Eu1 73.37(2) 28 25
Bi1 Bi1 Eu3 116.85(3) 25 .
Eu2 Bi1 Eu3 78.702(15) 4 .
Eu2 Bi1 Eu3 78.701(15) . .
Bi3 Bi1 Eu3 59.26(3) . .
Eu1 Bi1 Eu3 142.169(11) . .
Eu1 Bi1 Eu3 142.169(11) 4 .
Eu4 Bi1 Eu3 121.58(3) . .
Eu1 Bi1 Eu3 67.196(18) 28 .
Eu1 Bi1 Eu3 67.196(18) 25 .
Eu3 Bi2 Eu3 86.36(5) 19_565 .
Eu3 Bi2 Eu2 146.084(12) 19_565 .
Eu3 Bi2 Eu2 89.04(2) . .
Eu3 Bi2 Eu2 146.084(12) 19_565 18
Eu3 Bi2 Eu2 89.04(2) . 18
Eu2 Bi2 Eu2 67.23(2) . 18
Eu3 Bi2 Eu2 89.04(2) 19_565 2_565
Eu3 Bi2 Eu2 146.083(12) . 2_565
Eu2 Bi2 Eu2 76.42(2) . 2_565
Eu2 Bi2 Eu2 112.23(2) 18 2_565
Eu3 Bi2 Eu2 89.04(2) 19_565 17_565
Eu3 Bi2 Eu2 146.083(12) . 17_565
Eu2 Bi2 Eu2 112.23(2) . 17_565
Eu2 Bi2 Eu2 76.42(2) 18 17_565
Eu2 Bi2 Eu2 67.23(2) 2_565 17_565
Eu3 Bi2 Eu1 75.389(13) 19_565 28
Eu3 Bi2 Eu1 75.389(13) . 28
Eu2 Bi2 Eu1 70.939(12) . 28
Eu2 Bi2 Eu1 135.424(14) 18 28
Eu2 Bi2 Eu1 70.938(12) 2_565 28
Eu2 Bi2 Eu1 135.424(14) 17_565 28
Eu3 Bi2 Eu1 75.389(13) 19_565 11_554
Eu3 Bi2 Eu1 75.389(13) . 11_554
Eu2 Bi2 Eu1 135.424(14) . 11_554
Eu2 Bi2 Eu1 70.938(12) 18 11_554
Eu2 Bi2 Eu1 135.424(14) 2_565 11_554
Eu2 Bi2 Eu1 70.938(12) 17_565 11_554
Eu1 Bi2 Eu1 139.52(3) 28 11_554
Sn1 Bi3 Sn1 90.0 19 3
Sn1 Bi3 Bi3 0.0 19 19
Sn1 Bi3 Bi3 90.0 3 19
Sn1 Bi3 Bi3 90.0 19 3
Sn1 Bi3 Bi3 0.00(3) 3 3
Bi3 Bi3 Bi3 90.0 19 3
Sn1 Bi3 Bi1 107.060(15) 19 18
Sn1 Bi3 Bi1 107.060(15) 3 18
Bi3 Bi3 Bi1 107.060(15) 19 18
Bi3 Bi3 Bi1 107.060(15) 3 18
Sn1 Bi3 Bi1 107.060(15) 19 .
Sn1 Bi3 Bi1 107.060(15) 3 .
Bi3 Bi3 Bi1 107.060(15) 19 .
Bi3 Bi3 Bi1 107.060(15) 3 .
Bi1 Bi3 Bi1 130.98(4) 18 .
Sn1 Bi3 Eu2 63.543(19) 19 4
Sn1 Bi3 Eu2 136.94(2) 3 4
Bi3 Bi3 Eu2 63.543(19) 19 4
Bi3 Bi3 Eu2 136.94(2) 3 4
Bi1 Bi3 Eu2 112.78(2) 18 4
Bi1 Bi3 Eu2 56.329(11) . 4
Sn1 Bi3 Eu2 136.94(2) 19 18
Sn1 Bi3 Eu2 63.54(2) 3 18
Bi3 Bi3 Eu2 136.94(2) 19 18
Bi3 Bi3 Eu2 63.54(2) 3 18
Bi1 Bi3 Eu2 56.329(11) 18 18
Bi1 Bi3 Eu2 112.78(2) . 18
Eu2 Bi3 Eu2 156.74(4) 4 18
Sn1 Bi3 Eu2 63.54(2) 19 19
Sn1 Bi3 Eu2 136.94(2) 3 19
Bi3 Bi3 Eu2 63.54(2) 19 19
Bi3 Bi3 Eu2 136.94(2) 3 19
Bi1 Bi3 Eu2 56.328(11) 18 19
Bi1 Bi3 Eu2 112.78(2) . 19
Eu2 Bi3 Eu2 62.32(2) 4 19
Eu2 Bi3 Eu2 112.54(2) 18 19
Sn1 Bi3 Eu2 136.94(2) 19 .
Sn1 Bi3 Eu2 63.543(19) 3 .
Bi3 Bi3 Eu2 136.94(2) 19 .
Bi3 Bi3 Eu2 63.543(19) 3 .
Bi1 Bi3 Eu2 112.78(2) 18 .
Bi1 Bi3 Eu2 56.329(11) . .
Eu2 Bi3 Eu2 112.54(2) 4 .
Eu2 Bi3 Eu2 62.32(2) 18 .
Eu2 Bi3 Eu2 156.74(4) 19 .
Sn1 Bi3 Eu3 135.0 19 .
Sn1 Bi3 Eu3 135.0 3 .
Bi3 Bi3 Eu3 135.0 19 .
Bi3 Bi3 Eu3 135.0 3 .
Bi1 Bi3 Eu3 65.49(2) 18 .
Bi1 Bi3 Eu3 65.49(2) . .
Eu2 Bi3 Eu3 78.37(2) 4 .
Eu2 Bi3 Eu3 78.37(2) 18 .
Eu2 Bi3 Eu3 78.37(2) 19 .
Eu2 Bi3 Eu3 78.37(2) . .
Sn1 Bi3 K4 64.449(15) 19 17
Sn1 Bi3 K4 64.449(15) 3 17
Bi3 Bi3 K4 64.449(15) 19 17
Bi3 Bi3 K4 64.449(15) 3 17
Bi1 Bi3 K4 62.099(19) 18 17
Bi1 Bi3 K4 166.93(4) . 17
Eu2 Bi3 K4 122.207(17) 4 17
Eu2 Bi3 K4 73.317(14) 18 17
Eu2 Bi3 K4 73.317(14) 19 17
Eu2 Bi3 K4 122.207(17) . 17
Eu3 Bi3 K4 127.59(2) . 17
Eu1 Bi4 Eu1 82.291(14) . 3
Eu1 Bi4 Eu1 137.03(4) . 2
Eu1 Bi4 Eu1 82.291(14) 3 2
Eu1 Bi4 Eu1 82.291(14) . 4
Eu1 Bi4 Eu1 137.03(4) 3 4
Eu1 Bi4 Eu1 82.291(14) 2 4
Eu1 Bi4 Eu3 71.554(13) . 25
Eu1 Bi4 Eu3 138.375(12) 3 25
Eu1 Bi4 Eu3 138.375(12) 2 25
Eu1 Bi4 Eu3 71.553(13) 4 25
Eu1 Bi4 Eu3 71.554(13) . 27_455
Eu1 Bi4 Eu3 71.553(13) 3 27_455
Eu1 Bi4 Eu3 138.375(12) 2 27_455
Eu1 Bi4 Eu3 138.375(12) 4 27_455
Eu3 Bi4 Eu3 69.736(18) 25 27_455
Eu1 Bi4 Eu3 138.375(12) . 11_545
Eu1 Bi4 Eu3 138.375(12) 3 11_545
Eu1 Bi4 Eu3 71.553(13) 2 11_545
Eu1 Bi4 Eu3 71.553(13) 4 11_545
Eu3 Bi4 Eu3 69.736(17) 25 11_545
Eu3 Bi4 Eu3 107.90(3) 27_455 11_545
Eu1 Bi4 Eu3 138.375(12) . 9_445
Eu1 Bi4 Eu3 71.553(13) 3 9_445
Eu1 Bi4 Eu3 71.553(13) 2 9_445
Eu1 Bi4 Eu3 138.375(12) 4 9_445
Eu3 Bi4 Eu3 107.90(3) 25 9_445
Eu3 Bi4 Eu3 69.736(17) 27_455 9_445
Eu3 Bi4 Eu3 69.736(17) 11_545 9_445
Eu1 Bi4 Eu4 68.51(2) . .
Eu1 Bi4 Eu4 68.52(2) 3 .
Eu1 Bi4 Eu4 68.52(2) 2 .
Eu1 Bi4 Eu4 68.52(2) 4 .
Eu3 Bi4 Eu4 126.052(17) 25 .
Eu3 Bi4 Eu4 126.052(17) 27_455 .
Eu3 Bi4 Eu4 126.052(17) 11_545 .
Eu3 Bi4 Eu4 126.052(17) 9_445 .
Eu1 Bi5 Eu1 96.237(7) 27_455 2_565
Eu1 Bi5 Eu1 141.51(2) 27_455 28
Eu1 Bi5 Eu1 96.237(7) 2_565 28
Eu1 Bi5 Eu1 96.236(7) 27_455 .
Eu1 Bi5 Eu1 141.51(2) 2_565 .
Eu1 Bi5 Eu1 96.236(7) 28 .
Eu1 Bi5 Eu2 74.878(9) 27_455 .
Eu1 Bi5 Eu2 146.920(16) 2_565 .
Eu1 Bi5 Eu2 74.878(9) 28 .
Eu1 Bi5 Eu2 71.567(16) . .
Eu1 Bi5 Eu2 146.921(16) 27_455 28
Eu1 Bi5 Eu2 74.879(9) 2_565 28
Eu1 Bi5 Eu2 71.567(16) 28 28
Eu1 Bi5 Eu2 74.879(9) . 28
Eu2 Bi5 Eu2 128.788(14) . 28
Eu1 Bi5 Eu2 74.879(9) 27_455 2_565
Eu1 Bi5 Eu2 71.567(16) 2_565 2_565
Eu1 Bi5 Eu2 74.879(9) 28 2_565
Eu1 Bi5 Eu2 146.920(16) . 2_565
Eu2 Bi5 Eu2 75.35(2) . 2_565
Eu2 Bi5 Eu2 128.787(14) 28 2_565
Eu1 Bi5 Eu2 71.567(16) 27_455 27_455
Eu1 Bi5 Eu2 74.879(9) 2_565 27_455
Eu1 Bi5 Eu2 146.921(16) 28 27_455
Eu1 Bi5 Eu2 74.879(9) . 27_455
Eu2 Bi5 Eu2 128.788(14) . 27_455
Eu2 Bi5 Eu2 75.35(2) 28 27_455
Eu2 Bi5 Eu2 128.787(14) 2_565 27_455

loop_
_geom_bond_atom_site_label_1
_geom_bond_atom_site_label_2
_geom_bond_distance
_geom_bond_site_symmetry_2
Eu1 Bi5 3.3137(6) .
Eu1 Bi4 3.3768(7) .
Eu1 Bi1 3.6403(6) 3
Eu1 Bi1 3.6403(6) .
Eu1 Bi2 3.6595(7) 27_455
Eu1 Bi1 3.7192(4) 25
Eu1 Bi1 3.7192(4) 27_455
Eu1 Eu2 3.9150(9) .
Eu1 Eu2 4.0703(7) 28
Eu1 Eu2 4.0703(7) 27_455
Eu1 Eu4 4.1375(13) .
Eu2 Bi1 3.3129(5) 3
Eu2 Bi1 3.3129(5) .
Eu2 Bi2 3.3408(7) 17_565
Eu2 Bi2 3.3408(7) .
Eu2 Bi5 3.3811(7) .
Eu2 Sn1 3.5746(7) 3
Eu2 Bi3 3.5746(7) 3
Eu2 Bi3 3.5746(7) .
Eu2 Eu2 3.6992(13) 18
Eu2 Eu1 4.0703(7) 28
Eu3 Bi2 3.1185(5) .
Eu3 Bi2 3.1185(5) 3_655
Eu3 Bi3 3.5981(18) .
Eu3 Bi4 3.7326(12) 25
Eu3 Bi4 3.7326(12) 9_554
Eu3 Bi1 3.8089(9) .
Eu3 Bi1 3.8089(9) 18
Eu3 Eu1 4.1664(6) 25
Eu3 Eu1 4.1664(6) 28
Eu3 Eu1 4.1664(6) 10_554
Eu3 Eu1 4.1664(6) 11_554
Eu4 Bi1 3.6849(5) 2
Eu4 Bi1 3.6849(5) 4
Eu4 Bi1 3.6849(5) 3
Eu4 Bi1 3.6849(5) .
Eu4 Sn1 3.6924(16) 17
Eu4 Bi3 3.6924(16) 17
Eu4 Sn1 3.6924(16) 19
Eu4 Sn1 3.6924(16) 3
Eu4 Bi3 3.6924(16) 19
Eu4 Bi3 3.6924(16) 3
Eu4 Bi3 3.6924(16) .
Bi1 Bi1 3.1740(10) 25
Bi1 Eu2 3.3129(5) 4
Bi1 Bi3 3.4397(7) .
Bi1 Eu1 3.6403(6) 4
Bi1 Eu1 3.7191(4) 28
Bi1 Eu1 3.7191(4) 25
Bi2 Eu3 3.1185(5) 19_565
Bi2 Eu2 3.3409(7) 18
Bi2 Eu2 3.3409(7) 2_565
Bi2 Eu2 3.3409(7) 17_565
Bi2 Eu1 3.6594(7) 28
Bi2 Eu1 3.6594(7) 11_554
Bi3 Sn1 3.1851(19) 19
Bi3 Sn1 3.1851(19) 3
Bi3 Bi3 3.1851(19) 19
Bi3 Bi3 3.1851(19) 3
Bi3 Bi1 3.4396(7) 18
Bi3 Eu2 3.5746(7) 4
Bi3 Eu2 3.5746(7) 18
Bi3 Eu2 3.5746(7) 19
Bi3 K4 3.6924(16) 17
Bi4 Eu1 3.3768(7) 3
Bi4 Eu1 3.3768(7) 2
Bi4 Eu1 3.3768(7) 4
Bi4 Eu3 3.7327(12) 25
Bi4 Eu3 3.7327(12) 27_455
Bi4 Eu3 3.7327(12) 11_545
Bi4 Eu3 3.7327(12) 9_445
Bi5 Eu1 3.3137(6) 27_455
Bi5 Eu1 3.3137(6) 2_565
Bi5 Eu1 3.3137(6) 28
Bi5 Eu2 3.3811(7) 28
Bi5 Eu2 3.3811(7) 2_565
Bi5 Eu2 3.3811(7) 27_455
